data_7152925
loop_
_publ_author_name
'Jones, Roderick C.'
'Herasymchuk, Khrystyna'
'Mahdi, Tayseer'
'Petrov, Anna'
'Resanovi\'c, Sanja'
'Vaughan, Douglas G.'
'Lough, Alan J.'
'Quail, J. Wilson'
'Koivisto, Bryan D.'
'Wylie, R. Stephen'
'Gossage, Robert A.'

_publ_section_title
;
 Tautomerism and metal complexation of 2-acylmethyl-2-oxazolines: a
 combined synthetic, spectroscopic, crystallographic and theoretical
 treatment.
;
_journal_issue 21
_journal_name_full 'Organic &amp; biomolecular chemistry'
_journal_page_first 3484
_journal_page_last 3493
_journal_paper_doi 10.1039/c3ob25867j
_journal_volume 11
_journal_year 2013
_chemical_formula_moiety 'C11 H19 N O2'
_chemical_formula_sum 'C11 H19 N O2'
_chemical_formula_weight 197.27
_chemical_name_systematic
;
?
;
_space_group_IT_number 60
_symmetry_cell_setting orthorhombic
_symmetry_space_group_name_Hall '-P 2n 2ab'
_symmetry_space_group_name_H-M 'P b c n'
_atom_sites_solution_hydrogens geom
_atom_sites_solution_primary direct
_atom_sites_solution_secondary difmap
_audit_creation_method SHELXL-97
_cell_angle_alpha 90.00
_cell_angle_beta 90.00
_cell_angle_gamma 90.00
_cell_formula_units_Z 8
_cell_length_a 9.7809(3)
_cell_length_b 11.4606(4)
_cell_length_c 20.8757(7)
_cell_measurement_reflns_used 7731
_cell_measurement_temperature 150(1)
_cell_measurement_theta_max 25.00
_cell_measurement_theta_min 2.7
_cell_volume 2340.06(13)
_computing_cell_refinement 'Denzo-SMN (Otwinowski & Minor, 1997)'
_computing_data_collection 'Collect (Nonius B.V., 1997-2002)'
_computing_data_reduction Denzo-SMN
_computing_molecular_graphics 'PLATON (Spek, 2009)'
_computing_publication_material 'SHELXTL V6.1'
_computing_structure_refinement 'SHELXTL V6.1 (Sheldrick, 2008)'
_computing_structure_solution 'SIR-92 (Altomare et al., 1994)'
_diffrn_ambient_temperature 150(1)
_diffrn_detector_area_resol_mean 9
_diffrn_measured_fraction_theta_full 1.000
_diffrn_measured_fraction_theta_max 1.000
_diffrn_measurement_device_type 'Nonius KappaCCD'
_diffrn_measurement_method '\f scans and \w scans with \k offsets'
_diffrn_radiation_monochromator graphite
_diffrn_radiation_source 'fine-focus sealed tube'
_diffrn_radiation_type MoK\a
_diffrn_radiation_wavelength 0.71073
_diffrn_reflns_av_R_equivalents 0.098
_diffrn_reflns_av_sigmaI/netI 0.068
_diffrn_reflns_limit_h_max 11
_diffrn_reflns_limit_h_min -11
_diffrn_reflns_limit_k_max 13
_diffrn_reflns_limit_k_min -13
_diffrn_reflns_limit_l_max 24
_diffrn_reflns_limit_l_min -20
_diffrn_reflns_number 15839
_diffrn_reflns_theta_full 25.0
_diffrn_reflns_theta_max 25.0
_diffrn_reflns_theta_min 2.74
_exptl_absorpt_coefficient_mu 0.076
_exptl_absorpt_correction_T_max 0.999
_exptl_absorpt_correction_T_min 0.853
_exptl_absorpt_correction_type multi-scan
_exptl_absorpt_process_details
;
multi-scan from symmetry-related measurements
Sortav (Blessing 1995)
;
_exptl_crystal_colour colourless
_exptl_crystal_density_diffrn 1.120
_exptl_crystal_density_method 'not measured'
_exptl_crystal_description block
_exptl_crystal_F_000 864
_exptl_crystal_size_max 0.22
_exptl_crystal_size_mid 0.14
_exptl_crystal_size_min 0.12
_refine_diff_density_max 0.361
_refine_diff_density_min -0.282
_refine_diff_density_rms 0.065
_refine_ls_extinction_method none
_refine_ls_goodness_of_fit_ref 1.018
_refine_ls_hydrogen_treatment mixed
_refine_ls_matrix_type full
_refine_ls_number_parameters 136
_refine_ls_number_reflns 2062
_refine_ls_number_restraints 0
_refine_ls_restrained_S_all 1.018
_refine_ls_R_factor_all 0.1395
_refine_ls_R_factor_gt 0.0691
_refine_ls_shift/su_max 0.001
_refine_ls_shift/su_mean 0.000
_refine_ls_structure_factor_coef Fsqd
_refine_ls_weighting_details 'calc w=1/[\s^2^(Fo^2^)+(0.1368P)^2^] where P=(Fo^2^+2Fc^2^)/3'
_refine_ls_weighting_scheme calc
_refine_ls_wR_factor_gt 0.1759
_refine_ls_wR_factor_ref 0.2306
_reflns_number_gt 1072
_reflns_number_total 2062
_reflns_threshold_expression I>2\s(I)
_cod_data_source_file c3ob25867j.txt
_cod_data_source_block k1050
_cod_depositor_comments
;
The following automatic conversions were performed:

'_symmetry_cell_setting' value 'Orthorhombic' changed to
'orthorhombic' according to
/home/saulius/struct/CIF-dictionaries/cif_core.dic dictionary named
'cif_core.dic' version 2.4.2 from 2011-04-26.

Automatic conversion script
Id: cif_fix_values 1891 2012-01-12 08:04:46Z andrius 
;
_cod_original_cell_volume 2340.12(13)
_cod_database_code 7152925

loop_
_symmetry_equiv_pos_as_xyz
'x, y, z'
'-x+1/2, -y+1/2, z+1/2'
'x+1/2, -y+1/2, -z'
'-x, y, -z+1/2'
'-x, -y, -z'
'x-1/2, y-1/2, -z-1/2'
'-x-1/2, y-1/2, z'
'x, -y, z-1/2'

loop_
_atom_site_label
_atom_site_type_symbol
_atom_site_fract_x
_atom_site_fract_y
_atom_site_fract_z
_atom_site_U_iso_or_equiv
_atom_site_adp_type
_atom_site_occupancy
_atom_site_symmetry_multiplicity
_atom_site_calc_flag
_atom_site_refinement_flags
O1 O 0.4581(2) 0.26170(19) 0.67443(11) 0.0386(7) Uani 1 1 d .
O2 O 0.1474(2) 0.4965(2) 0.71971(11) 0.0461(7) Uani 1 1 d .
N1 N 0.3320(3) 0.4130(2) 0.75942(13) 0.0367(7) Uani 1 1 d .
H1N H 0.393(3) 0.350(3) 0.7627(16) 0.051(10) Uiso 1 1 d .
C1 C 0.3586(3) 0.2791(3) 0.63769(15) 0.0321(8) Uani 1 1 d .
C2 C 0.3553(3) 0.2205(3) 0.57134(15) 0.0354(9) Uani 1 1 d .
C3 C 0.4751(3) 0.1373(3) 0.56485(16) 0.0483(10) Uani 1 1 d .
H3A H 0.4664 0.0747 0.5966 0.072 Uiso 1 1 calc R
H3B H 0.5606 0.1798 0.5721 0.072 Uiso 1 1 calc R
H3C H 0.4755 0.1036 0.5217 0.072 Uiso 1 1 calc R
C4 C 0.3641(4) 0.3153(3) 0.51995(16) 0.0482(10) Uani 1 1 d .
H4A H 0.4476 0.3612 0.5263 0.072 Uiso 1 1 calc R
H4B H 0.2842 0.3666 0.5231 0.072 Uiso 1 1 calc R
H4C H 0.3663 0.2789 0.4775 0.072 Uiso 1 1 calc R
C5 C 0.2216(3) 0.1525(3) 0.56317(16) 0.0474(10) Uani 1 1 d .
H5A H 0.2140 0.0939 0.5971 0.071 Uiso 1 1 calc R
H5B H 0.2212 0.1138 0.5213 0.071 Uiso 1 1 calc R
H5C H 0.1441 0.2065 0.5658 0.071 Uiso 1 1 calc R
C6 C 0.2488(3) 0.3547(3) 0.65405(15) 0.0394(9) Uani 1 1 d .
H6A H 0.1746 0.3624 0.6250 0.047 Uiso 1 1 calc R
C7 C 0.2456(3) 0.4167(3) 0.70989(15) 0.0366(8) Uani 1 1 d .
C8 C 0.1827(3) 0.5618(3) 0.77696(16) 0.0459(10) Uani 1 1 d .
H8A H 0.1001 0.5789 0.8027 0.055 Uiso 1 1 calc R
H8B H 0.2280 0.6363 0.7657 0.055 Uiso 1 1 calc R
C9 C 0.2806(3) 0.4820(3) 0.81394(16) 0.0405(9) Uani 1 1 d .
C10 C 0.2069(4) 0.4021(4) 0.86046(18) 0.0621(12) Uani 1 1 d .
H10A H 0.2702 0.3422 0.8759 0.093 Uiso 1 1 calc R
H10B H 0.1297 0.3647 0.8387 0.093 Uiso 1 1 calc R
H10C H 0.1731 0.4479 0.8968 0.093 Uiso 1 1 calc R
C11 C 0.3951(4) 0.5481(4) 0.84595(19) 0.0615(12) Uani 1 1 d .
H11A H 0.4600 0.4927 0.8647 0.092 Uiso 1 1 calc R
H11B H 0.3574 0.5980 0.8798 0.092 Uiso 1 1 calc R
H11C H 0.4421 0.5965 0.8142 0.092 Uiso 1 1 calc R

loop_
_atom_site_aniso_label
_atom_site_aniso_U_11
_atom_site_aniso_U_22
_atom_site_aniso_U_33
_atom_site_aniso_U_23
_atom_site_aniso_U_13
_atom_site_aniso_U_12
O1 0.0411(13) 0.0374(14) 0.0372(14) -0.0023(11) -0.0073(11) 0.0040(10)
O2 0.0500(14) 0.0515(15) 0.0368(14) -0.0067(11) -0.0050(11) 0.0192(12)
N1 0.0423(15) 0.0350(17) 0.0327(17) -0.0023(13) -0.0043(13) 0.0089(14)
C1 0.0402(18) 0.0266(18) 0.0295(18) 0.0054(14) 0.0005(16) -0.0030(14)
C2 0.0426(18) 0.036(2) 0.0279(18) -0.0016(14) -0.0011(15) 0.0025(16)
C3 0.056(2) 0.049(2) 0.040(2) -0.0155(18) -0.0052(17) 0.0100(18)
C4 0.063(2) 0.049(2) 0.033(2) 0.0002(17) 0.0025(18) -0.0002(19)
C5 0.053(2) 0.047(2) 0.042(2) -0.0051(17) -0.0077(17) -0.0068(18)
C6 0.0376(17) 0.041(2) 0.039(2) -0.0060(16) -0.0027(16) 0.0079(16)
C7 0.0367(17) 0.0352(19) 0.038(2) -0.0002(16) 0.0046(16) 0.0062(16)
C8 0.055(2) 0.045(2) 0.037(2) -0.0048(17) -0.0036(17) 0.0138(18)
C9 0.0479(19) 0.041(2) 0.0321(19) -0.0043(16) 0.0036(16) 0.0077(17)
C10 0.076(3) 0.064(3) 0.045(2) 0.009(2) 0.010(2) 0.027(2)
C11 0.069(2) 0.060(3) 0.056(3) -0.019(2) -0.011(2) 0.013(2)

loop_
_atom_type_symbol
_atom_type_description
_atom_type_scat_dispersion_real
_atom_type_scat_dispersion_imag
_atom_type_scat_source
C C 0.0033 0.0016 'International Tables Vol C Tables 4.2.6.8 and 6.1.1.4'
H H 0.0000 0.0000 'International Tables Vol C Tables 4.2.6.8 and 6.1.1.4'
N N 0.0061 0.0033 'International Tables Vol C Tables 4.2.6.8 and 6.1.1.4'
O O 0.0106 0.0060 'International Tables Vol C Tables 4.2.6.8 and 6.1.1.4'

loop_
_geom_angle_atom_site_label_1
_geom_angle_atom_site_label_2
_geom_angle_atom_site_label_3
_geom_angle
C7 O2 C8 107.8(2)
C7 N1 C9 111.4(3)
O1 C1 C6 122.4(3)
O1 C1 C2 119.8(3)
C6 C1 C2 117.8(3)
C3 C2 C4 109.9(3)
C3 C2 C5 109.2(3)
C4 C2 C5 109.3(3)
C3 C2 C1 109.8(2)
C4 C2 C1 108.7(3)
C5 C2 C1 109.9(2)
C7 C6 C1 122.6(3)
N1 C7 O2 110.8(3)
N1 C7 C6 129.1(3)
O2 C7 C6 120.1(3)
O2 C8 C9 104.8(3)
N1 C9 C11 111.0(3)
N1 C9 C10 109.4(3)
C11 C9 C10 111.9(3)
N1 C9 C8 98.3(3)
C11 C9 C8 112.8(3)
C10 C9 C8 112.7(3)

loop_
_geom_bond_atom_site_label_1
_geom_bond_atom_site_label_2
_geom_bond_distance
O1 C1 1.255(4)
O2 C7 1.343(4)
O2 C8 1.452(4)
N1 C7 1.336(4)
N1 C9 1.474(4)
C1 C6 1.422(4)
C1 C2 1.540(4)
C2 C3 1.517(4)
C2 C4 1.529(5)
C2 C5 1.532(4)
C6 C7 1.365(4)
C8 C9 1.533(4)
C9 C11 1.508(5)
C9 C10 1.517(5)

loop_
_geom_hbond_atom_site_label_D
_geom_hbond_atom_site_label_H
_geom_hbond_atom_site_label_A
_geom_hbond_distance_DH
_geom_hbond_distance_HA
_geom_hbond_distance_DA
_geom_hbond_angle_DHA
N1 H1N O1 0.94(4) 2.20(4) 2.771(4) 118(3)
